data_7024404
loop_
_publ_author_name
'Cadierno, Victorio'
'D\'iez, Josefina'
'Garc\'ia-Alvarez, Joaqu\'in'
'Gimeno, Jos\'e'

_publ_section_title
;
 Access to the first (iminophosphoranyl)(selenophosphoranyl)methane
 ligands Ph2P(=Se)CH2P(=NR)Ph2: coordination of their methanide and
 methandiide anions to ruthenium.
;
_journal_issue 3
_journal_name_full 'Dalton transactions (Cambridge, England : 2003)'
_journal_page_first 941
_journal_page_last 956
_journal_paper_doi 10.1039/b916554a
_journal_volume 39
_journal_year 2010
_chemical_compound_source synthesis
_chemical_formula_moiety 'C39 H45 N O2 P3 Ru S Se, F6 Sb'
_chemical_formula_sum 'C39 H45 F6 N O2 P3 Ru S Sb Se'
_chemical_formula_weight 1100.51
_chemical_name_systematic
;
?
;
_space_group_IT_number 2
_symmetry_cell_setting triclinic
_symmetry_Int_Tables_number 2
_symmetry_space_group_name_Hall '-P 1'
_symmetry_space_group_name_H-M 'P -1'
_atom_sites_solution_hydrogens geom
_atom_sites_solution_primary direct
_atom_sites_solution_secondary difmap
_audit_creation_method SHELXL-97
_cell_angle_alpha 82.1360(10)
_cell_angle_beta 80.647(2)
_cell_angle_gamma 88.881(2)
_cell_formula_units_Z 2
_cell_length_a 11.2800(2)
_cell_length_b 11.7876(4)
_cell_length_c 16.7661(5)
_cell_measurement_reflns_used 5597
_cell_measurement_temperature 293(2)
_cell_measurement_theta_max 25.350
_cell_measurement_theta_min 0.407
_cell_volume 2178.96(11)
_computing_cell_refinement 'HKL Scalepack (Otwinowki & Minor 1997)'
_computing_data_collection 'Collect (Bruker, 2004)'
_computing_data_reduction 'HKL Denzo and scalepack (Otwinowski & Minor 1997)'
_computing_molecular_graphics 'PLATON (Spek, 2006)'
_computing_publication_material 'WinGX publication routines (Farrugia, 1999)'
_computing_structure_refinement 'SHELXL-97 (Sheldrick, 1997)'
_computing_structure_solution 'SIR-92 (Altomare, 1994)'
_diffrn_ambient_temperature 293(2)
_diffrn_detector_area_resol_mean 9
_diffrn_measured_fraction_theta_full 0.998
_diffrn_measured_fraction_theta_max 0.998
_diffrn_measurement_device '95 mm CCD camera on \k-goniostat'
_diffrn_measurement_device_type KappaCCD
_diffrn_measurement_method '\f and \w scan'
_diffrn_radiation_monochromator 'horizontally mounted graphite crystal'
_diffrn_radiation_source 'fine-focus sealed tube'
_diffrn_radiation_type MoK\a
_diffrn_radiation_wavelength 0.71073
_diffrn_reflns_av_R_equivalents 0.053
_diffrn_reflns_av_sigmaI/netI 0.0718
_diffrn_reflns_limit_h_max 13
_diffrn_reflns_limit_h_min -13
_diffrn_reflns_limit_k_max 14
_diffrn_reflns_limit_k_min -13
_diffrn_reflns_limit_l_max 20
_diffrn_reflns_limit_l_min 0
_diffrn_reflns_number 20290
_diffrn_reflns_theta_full 25.35
_diffrn_reflns_theta_max 25.35
_diffrn_reflns_theta_min 1.74
_diffrn_standards_number 0
_exptl_absorpt_coefficient_mu 2.020
_exptl_absorpt_correction_T_max 0.910
_exptl_absorpt_correction_T_min 0.820
_exptl_absorpt_correction_type multi-scan
_exptl_absorpt_process_details
;
multi-scan from symmetry-related measurements
Sortav (Blessing 1995)
;
_exptl_crystal_colour red
_exptl_crystal_density_diffrn 1.677
_exptl_crystal_density_method 'not measured'
_exptl_crystal_description prism
_exptl_crystal_F_000 1092
_exptl_crystal_size_max 0.15
_exptl_crystal_size_mid 0.12
_exptl_crystal_size_min 0.05
_refine_diff_density_max 0.820
_refine_diff_density_min -1.088
_refine_diff_density_rms 0.269
_refine_ls_extinction_method none
_refine_ls_goodness_of_fit_ref 1.086
_refine_ls_hydrogen_treatment constr
_refine_ls_matrix_type full
_refine_ls_number_parameters 501
_refine_ls_number_reflns 7981
_refine_ls_number_restraints 0
_refine_ls_restrained_S_all 1.086
_refine_ls_R_factor_all 0.0783
_refine_ls_R_factor_gt 0.0420
_refine_ls_shift/su_max 0.001
_refine_ls_shift/su_mean 0.000
_refine_ls_structure_factor_coef Fsqd
_refine_ls_weighting_details 'calc w=1/[\s^2^(Fo^2^)+(0.0791P)^2^+0.0000P] where P=(Fo^2^+2Fc^2^)/3'
_refine_ls_weighting_scheme calc
_refine_ls_wR_factor_gt 0.1097
_refine_ls_wR_factor_ref 0.1500
_reflns_number_gt 5243
_reflns_number_total 7981
_reflns_threshold_expression >2sigma(I)
_cod_data_source_file b916554a.txt
_cod_data_source_block 5g
_cod_database_code 7024404

loop_
_symmetry_equiv_pos_as_xyz
'x, y, z'
'-x, -y, -z'

loop_
_atom_site_label
_atom_site_type_symbol
_atom_site_fract_x
_atom_site_fract_y
_atom_site_fract_z
_atom_site_U_iso_or_equiv
_atom_site_adp_type
_atom_site_occupancy
_atom_site_symmetry_multiplicity
_atom_site_calc_flag
_atom_site_refinement_flags
C1 C 0.2615(4) 0.6508(5) 0.7670(3) 0.0321(12) Uani 1 1 d .
H1 H 0.3087 0.7155 0.7759 0.039 Uiso 1 1 calc R
C2 C 0.1976(5) 0.6792(5) 0.9375(4) 0.0383(14) Uani 1 1 d .
C3 C 0.1000(6) 0.6866(6) 0.9992(4) 0.0530(17) Uani 1 1 d .
H3 H 0.0316 0.6429 1.0014 0.064 Uiso 1 1 calc R
C4 C 0.1045(7) 0.7581(8) 1.0567(5) 0.069(2) Uani 1 1 d .
H4 H 0.0393 0.7616 1.0980 0.083 Uiso 1 1 calc R
C5 C 0.2038(7) 0.8243(7) 1.0539(5) 0.067(2) Uani 1 1 d .
H5 H 0.2056 0.8730 1.0929 0.080 Uiso 1 1 calc R
C6 C 0.3003(6) 0.8185(6) 0.9935(5) 0.062(2) Uani 1 1 d .
H6 H 0.3677 0.8635 0.9919 0.075 Uiso 1 1 calc R
C7 C 0.2991(5) 0.7480(6) 0.9359(4) 0.0523(17) Uani 1 1 d .
H7 H 0.3654 0.7452 0.8952 0.063 Uiso 1 1 calc R
C8 C 0.2543(5) 0.4488(5) 0.9066(4) 0.0389(14) Uani 1 1 d .
C9 C 0.3358(6) 0.4462(6) 0.9614(4) 0.0534(17) Uani 1 1 d .
H9 H 0.3564 0.5135 0.9792 0.064 Uiso 1 1 calc R
C10 C 0.3858(6) 0.3422(7) 0.9893(5) 0.065(2) Uani 1 1 d .
H10 H 0.4405 0.3404 1.0254 0.078 Uiso 1 1 calc R
C11 C 0.3553(7) 0.2430(7) 0.9642(5) 0.069(2) Uani 1 1 d .
H11 H 0.3888 0.1741 0.9837 0.082 Uiso 1 1 calc R
C12 C 0.2755(6) 0.2440(6) 0.9103(5) 0.063(2) Uani 1 1 d .
H12 H 0.2558 0.1762 0.8930 0.076 Uiso 1 1 calc R
C13 C 0.2242(6) 0.3465(6) 0.8819(4) 0.0525(17) Uani 1 1 d .
H13 H 0.1694 0.3468 0.8460 0.063 Uiso 1 1 calc R
C14 C 0.4853(4) 0.5181(5) 0.7499(3) 0.0342(13) Uani 1 1 d .
C15 C 0.5550(5) 0.5974(6) 0.7766(4) 0.0425(14) Uani 1 1 d .
H15 H 0.5352 0.6747 0.7705 0.051 Uiso 1 1 calc R
C16 C 0.6536(5) 0.5604(7) 0.8123(4) 0.0555(19) Uani 1 1 d .
H16 H 0.7008 0.6130 0.8295 0.067 Uiso 1 1 calc R
C17 C 0.6819(6) 0.4466(7) 0.8223(5) 0.0589(19) Uani 1 1 d .
H17 H 0.7489 0.4228 0.8458 0.071 Uiso 1 1 calc R
C18 C 0.6131(6) 0.3670(6) 0.7982(5) 0.0602(19) Uani 1 1 d .
H18 H 0.6324 0.2897 0.8066 0.072 Uiso 1 1 calc R
C19A C 0.5153(5) 0.4020(5) 0.7615(4) 0.0449(15) Uani 1 1 d .
H19A H 0.4692 0.3484 0.7444 0.054 Uiso 1 1 calc R
C20 C 0.4161(4) 0.6616(5) 0.6113(3) 0.0367(14) Uani 1 1 d .
C21 C 0.4620(5) 0.7681(5) 0.6157(4) 0.0446(15) Uani 1 1 d .
H21 H 0.4596 0.7938 0.6659 0.054 Uiso 1 1 calc R
C22 C 0.5124(5) 0.8370(6) 0.5434(4) 0.0555(18) Uani 1 1 d .
H22 H 0.5432 0.9089 0.5456 0.067 Uiso 1 1 calc R
C23 C 0.5162(6) 0.7985(8) 0.4698(5) 0.070(2) Uani 1 1 d .
H23 H 0.5499 0.8443 0.4222 0.084 Uiso 1 1 calc R
C24 C 0.4713(7) 0.6939(8) 0.4656(4) 0.071(2) Uani 1 1 d .
H24 H 0.4728 0.6697 0.4149 0.085 Uiso 1 1 calc R
C25 C 0.4229(6) 0.6224(6) 0.5358(4) 0.0565(18) Uani 1 1 d .
H25 H 0.3955 0.5495 0.5325 0.068 Uiso 1 1 calc R
C26 C 0.1699(9) 0.4205(12) 0.4909(6) 0.126(5) Uani 1 1 d .
H26A H 0.1540 0.5020 0.4819 0.152 Uiso 1 1 calc R
H26B H 0.0933 0.3812 0.4978 0.152 Uiso 1 1 calc R
C27 C 0.2414(8) 0.3906(12) 0.4204(6) 0.120(4) Uani 1 1 d .
H27A H 0.3100 0.4404 0.4057 0.180 Uiso 1 1 calc R
H27B H 0.1954 0.3981 0.3766 0.180 Uiso 1 1 calc R
H27C H 0.2676 0.3128 0.4306 0.180 Uiso 1 1 calc R
C28 C -0.0084(8) 0.3006(9) 0.6941(7) 0.104(3) Uani 1 1 d .
H28A H -0.0206 0.3199 0.6379 0.125 Uiso 1 1 calc R
H28B H -0.0699 0.3391 0.7281 0.125 Uiso 1 1 calc R
C29 C -0.0204(11) 0.1772(10) 0.7176(7) 0.137(5) Uani 1 1 d .
H29A H 0.0500 0.1399 0.6932 0.205 Uiso 1 1 calc R
H29B H -0.0898 0.1504 0.6992 0.205 Uiso 1 1 calc R
H29C H -0.0293 0.1598 0.7759 0.205 Uiso 1 1 calc R
C30 C -0.0173(6) 0.8503(6) 0.7900(4) 0.0554(18) Uani 1 1 d .
C31 C -0.0698(5) 0.8275(6) 0.7223(4) 0.0548(18) Uani 1 1 d .
H31 H -0.1506 0.8076 0.7297 0.066 Uiso 1 1 calc R
C32 C -0.0007(5) 0.8349(6) 0.6443(4) 0.0515(17) Uani 1 1 d .
H32 H -0.0361 0.8156 0.6015 0.062 Uiso 1 1 calc R
C33 C 0.1200(5) 0.8703(6) 0.6282(4) 0.0539(18) Uani 1 1 d .
C34 C 0.1717(6) 0.8897(6) 0.6966(5) 0.0566(19) Uani 1 1 d .
H34 H 0.2526 0.9093 0.6891 0.068 Uiso 1 1 calc R
C35 C 0.1046(6) 0.8805(6) 0.7754(5) 0.0590(19) Uani 1 1 d .
H35 H 0.1417 0.8946 0.8187 0.071 Uiso 1 1 calc R
C36 C -0.0925(8) 0.8434(8) 0.8730(5) 0.086(3) Uani 1 1 d .
H36A H -0.0411 0.8431 0.9134 0.129 Uiso 1 1 calc R
H36B H -0.1394 0.7743 0.8837 0.129 Uiso 1 1 calc R
H36C H -0.1450 0.9083 0.8749 0.129 Uiso 1 1 calc R
C37 C 0.1937(6) 0.8923(8) 0.5421(5) 0.079(3) Uani 1 1 d .
H37 H 0.2766 0.8690 0.5461 0.095 Uiso 1 1 calc R
C38 C 0.1548(10) 0.8335(10) 0.4795(6) 0.116(4) Uani 1 1 d .
H38A H 0.0764 0.8601 0.4706 0.174 Uiso 1 1 calc R
H38B H 0.1519 0.7525 0.4972 0.174 Uiso 1 1 calc R
H38C H 0.2106 0.8494 0.4296 0.174 Uiso 1 1 calc R
C39 C 0.1941(8) 1.0208(10) 0.5161(7) 0.122(4) Uani 1 1 d .
H39A H 0.2377 1.0381 0.4617 0.184 Uiso 1 1 calc R
H39B H 0.2319 1.0582 0.5528 0.184 Uiso 1 1 calc R
H39C H 0.1129 1.0474 0.5173 0.184 Uiso 1 1 calc R
F1 F 0.4199(4) 0.9257(6) 0.7748(4) 0.114(2) Uani 1 1 d .
F2 F 0.6286(7) 0.9489(9) 0.6835(5) 0.197(5) Uani 1 1 d .
F3 F 0.5218(9) 1.1292(6) 0.7361(7) 0.215(5) Uani 1 1 d .
F4 F 0.5059(7) 1.0319(8) 0.8806(5) 0.181(4) Uani 1 1 d .
F5 F 0.7132(5) 1.0499(6) 0.7904(4) 0.128(2) Uani 1 1 d .
F6A F 0.6042(7) 0.8516(5) 0.8308(6) 0.168(4) Uani 1 1 d .
N1 N 0.2962(4) 0.4546(4) 0.6838(3) 0.0405(12) Uani 1 1 d .
O1 O 0.2151(5) 0.3970(5) 0.5622(3) 0.0806(16) Uani 1 1 d .
O2 O 0.1078(4) 0.3402(4) 0.7025(3) 0.0685(14) Uani 1 1 d .
P1 P 0.19057(12) 0.58117(13) 0.86485(9) 0.0337(3) Uani 1 1 d .
P2 P 0.35643(11) 0.56602(13) 0.70278(9) 0.0324(3) Uani 1 1 d .
P3 P 0.17837(14) 0.44396(15) 0.64644(11) 0.0464(4) Uani 1 1 d .
Ru1 Ru 0.09405(4) 0.71877(4) 0.72652(3) 0.03761(16) Uani 1 1 d .
Sb1 Sb 0.56579(4) 0.99180(4) 0.78135(3) 0.05434(17) Uani 1 1 d .
Se1 Se 0.01091(5) 0.55951(6) 0.84072(4) 0.0452(2) Uani 1 1 d .
S1 S 0.07792(15) 0.58376(17) 0.63066(12) 0.0570(5) Uani 1 1 d .

loop_
_atom_site_aniso_label
_atom_site_aniso_U_11
_atom_site_aniso_U_22
_atom_site_aniso_U_33
_atom_site_aniso_U_23
_atom_site_aniso_U_13
_atom_site_aniso_U_12
C1 0.031(3) 0.039(3) 0.027(3) -0.004(3) -0.009(2) 0.002(2)
C2 0.047(3) 0.035(3) 0.031(3) 0.001(3) -0.008(2) 0.005(3)
C3 0.055(4) 0.067(5) 0.035(4) -0.007(3) -0.001(3) -0.008(3)
C4 0.067(5) 0.098(7) 0.045(5) -0.028(4) 0.000(3) 0.005(4)
C5 0.087(5) 0.064(5) 0.056(5) -0.028(4) -0.015(4) 0.007(4)
C6 0.069(5) 0.063(5) 0.062(5) -0.018(4) -0.022(4) -0.012(4)
C7 0.048(4) 0.061(5) 0.048(4) -0.012(4) -0.005(3) -0.004(3)
C8 0.041(3) 0.043(4) 0.031(3) 0.002(3) -0.005(2) -0.001(3)
C9 0.064(4) 0.055(5) 0.042(4) -0.002(3) -0.017(3) 0.008(3)
C10 0.071(5) 0.077(6) 0.052(5) -0.006(4) -0.029(4) 0.024(4)
C11 0.074(5) 0.067(6) 0.061(5) 0.004(4) -0.013(4) 0.021(4)
C12 0.078(5) 0.043(4) 0.065(5) -0.003(4) -0.008(4) 0.007(4)
C13 0.059(4) 0.054(5) 0.043(4) 0.002(3) -0.008(3) -0.006(3)
C14 0.030(3) 0.048(4) 0.026(3) -0.009(3) -0.005(2) 0.001(2)
C15 0.040(3) 0.044(4) 0.045(4) -0.009(3) -0.008(3) 0.001(3)
C16 0.043(3) 0.075(5) 0.054(4) -0.009(4) -0.024(3) -0.008(3)
C17 0.045(4) 0.069(5) 0.068(5) -0.012(4) -0.021(3) 0.015(3)
C18 0.060(4) 0.049(4) 0.077(5) -0.008(4) -0.029(4) 0.014(3)
C19A 0.042(3) 0.044(4) 0.052(4) -0.009(3) -0.016(3) 0.006(3)
C20 0.034(3) 0.044(4) 0.032(3) -0.005(3) -0.004(2) 0.002(2)
C21 0.043(3) 0.053(4) 0.037(4) 0.000(3) -0.006(3) -0.003(3)
C22 0.051(4) 0.058(5) 0.052(5) 0.008(4) -0.005(3) -0.005(3)
C23 0.066(5) 0.097(7) 0.039(5) 0.013(4) 0.000(3) -0.005(4)
C24 0.079(5) 0.105(7) 0.028(4) -0.013(4) -0.005(3) 0.002(5)
C25 0.059(4) 0.069(5) 0.044(4) -0.022(4) -0.003(3) -0.005(3)
C26 0.103(7) 0.226(15) 0.071(7) -0.054(8) -0.053(6) 0.043(8)
C27 0.076(6) 0.230(14) 0.063(6) -0.057(8) -0.015(5) 0.029(7)
C28 0.087(6) 0.111(9) 0.120(9) -0.013(7) -0.033(6) -0.030(6)
C29 0.181(11) 0.127(10) 0.101(9) -0.021(7) 0.003(8) -0.099(9)
C30 0.062(4) 0.053(5) 0.049(4) -0.004(4) -0.008(3) 0.029(3)
C31 0.037(3) 0.068(5) 0.057(5) -0.001(4) -0.009(3) 0.015(3)
C32 0.046(4) 0.060(5) 0.049(4) 0.005(3) -0.020(3) 0.012(3)
C33 0.050(4) 0.055(4) 0.053(4) 0.011(4) -0.015(3) 0.010(3)
C34 0.048(4) 0.038(4) 0.083(6) 0.009(4) -0.020(4) 0.003(3)
C35 0.069(5) 0.044(4) 0.068(5) -0.004(4) -0.030(4) 0.010(3)
C36 0.103(6) 0.097(7) 0.054(5) -0.019(5) 0.000(4) 0.047(5)
C37 0.044(4) 0.109(7) 0.067(6) 0.036(5) -0.004(3) 0.020(4)
C38 0.149(9) 0.144(11) 0.043(6) 0.004(6) 0.004(6) 0.020(8)
C39 0.090(7) 0.150(11) 0.101(8) 0.062(8) 0.000(6) -0.038(7)
F1 0.079(3) 0.147(5) 0.131(5) -0.051(4) -0.031(3) -0.025(3)
F2 0.180(7) 0.300(11) 0.115(5) -0.123(7) 0.054(5) -0.124(7)
F3 0.308(11) 0.082(5) 0.288(12) 0.028(6) -0.192(10) 0.010(6)
F4 0.174(7) 0.238(10) 0.145(7) -0.133(7) 0.031(5) -0.044(6)
F5 0.102(4) 0.147(6) 0.149(6) -0.045(4) -0.033(4) -0.055(4)
F6A 0.194(7) 0.068(4) 0.257(10) 0.017(5) -0.118(7) -0.002(4)
N1 0.042(3) 0.038(3) 0.047(3) -0.014(2) -0.018(2) 0.001(2)
O1 0.099(4) 0.098(4) 0.060(4) -0.034(3) -0.039(3) 0.022(3)
O2 0.057(3) 0.062(3) 0.089(4) -0.011(3) -0.018(2) -0.020(2)
P1 0.0331(7) 0.0395(9) 0.0281(8) -0.0031(7) -0.0053(6) 0.0002(6)
P2 0.0313(7) 0.0393(9) 0.0288(8) -0.0081(7) -0.0083(6) 0.0002(6)
P3 0.0469(9) 0.0515(11) 0.0476(11) -0.0157(8) -0.0195(7) -0.0041(7)
Ru1 0.0329(3) 0.0450(3) 0.0353(3) -0.0010(2) -0.01056(19) 0.0033(2)
Sb1 0.0662(3) 0.0462(3) 0.0550(3) -0.0119(2) -0.0177(2) -0.0088(2)
Se1 0.0343(3) 0.0522(4) 0.0479(4) 0.0006(3) -0.0090(3) -0.0063(3)
S1 0.0573(10) 0.0685(13) 0.0560(11) -0.0195(9) -0.0331(8) 0.0110(8)

loop_
_atom_type_symbol
_atom_type_description
_atom_type_scat_dispersion_real
_atom_type_scat_dispersion_imag
_atom_type_scat_source
C C 0.0033 0.0016 'International Tables Vol C Tables 4.2.6.8 and 6.1.1.4'
H H 0.0000 0.0000 'International Tables Vol C Tables 4.2.6.8 and 6.1.1.4'
F F 0.0171 0.0103 'International Tables Vol C Tables 4.2.6.8 and 6.1.1.4'
N N 0.0061 0.0033 'International Tables Vol C Tables 4.2.6.8 and 6.1.1.4'
O O 0.0106 0.0060 'International Tables Vol C Tables 4.2.6.8 and 6.1.1.4'
P P 0.1023 0.0942 'International Tables Vol C Tables 4.2.6.8 and 6.1.1.4'
Ru Ru -1.2594 0.8363 'International Tables Vol C Tables 4.2.6.8 and 6.1.1.4'
Sb Sb -0.5866 1.5461 'International Tables Vol C Tables 4.2.6.8 and 6.1.1.4'
Se Se -0.0929 2.2259 'International Tables Vol C Tables 4.2.6.8 and 6.1.1.4'
S S 0.1246 0.1234 'International Tables Vol C Tables 4.2.6.8 and 6.1.1.4'

loop_
_geom_angle_atom_site_label_1
_geom_angle_atom_site_label_2
_geom_angle_atom_site_label_3
_geom_angle
P2 C1 P1 117.5(3)
P2 C1 Ru1 118.0(3)
P1 C1 Ru1 95.8(2)
P2 C1 H1 108.2
P1 C1 H1 108.2
Ru1 C1 H1 108.2
C3 C2 C7 118.0(6)
C3 C2 P1 119.2(4)
C7 C2 P1 122.8(5)
C4 C3 C2 120.3(6)
C4 C3 H3 119.8
C2 C3 H3 119.8
C5 C4 C3 120.8(7)
C5 C4 H4 119.6
C3 C4 H4 119.6
C4 C5 C6 119.7(7)
C4 C5 H5 120.1
C6 C5 H5 120.1
C7 C6 C5 120.9(6)
C7 C6 H6 119.5
C5 C6 H6 119.5
C6 C7 C2 120.2(6)
C6 C7 H7 119.9
C2 C7 H7 119.9
C13 C8 C9 118.9(6)
C13 C8 P1 119.1(5)
C9 C8 P1 122.0(5)
C10 C9 C8 119.5(7)
C10 C9 H9 120.2
C8 C9 H9 120.2
C11 C10 C9 120.7(7)
C11 C10 H10 119.7
C9 C10 H10 119.7
C10 C11 C12 120.5(7)
C10 C11 H11 119.7
C12 C11 H11 119.7
C11 C12 C13 119.9(7)
C11 C12 H12 120.1
C13 C12 H12 120.1
C12 C13 C8 120.5(7)
C12 C13 H13 119.7
C8 C13 H13 119.7
C15 C14 C19A 119.1(5)
C15 C14 P2 119.9(5)
C19A C14 P2 120.9(4)
C16 C15 C14 119.6(6)
C16 C15 H15 120.2
C14 C15 H15 120.2
C17 C16 C15 120.2(6)
C17 C16 H16 119.9
C15 C16 H16 119.9
C16 C17 C18 121.1(6)
C16 C17 H17 119.4
C18 C17 H17 119.4
C17 C18 C19A 119.7(7)
C17 C18 H18 120.1
C19A C18 H18 120.1
C18 C19A C14 120.1(6)
C18 C19A H19A 119.9
C14 C19A H19A 119.9
C21 C20 C25 120.0(6)
C21 C20 P2 121.3(5)
C25 C20 P2 118.6(5)
C20 C21 C22 119.3(6)
C20 C21 H21 120.4
C22 C21 H21 120.4
C23 C22 C21 120.1(7)
C23 C22 H22 120.0
C21 C22 H22 120.0
C24 C23 C22 120.6(7)
C24 C23 H23 119.7
C22 C23 H23 119.7
C23 C24 C25 121.0(7)
C23 C24 H24 119.5
C25 C24 H24 119.5
C24 C25 C20 119.0(7)
C24 C25 H25 120.5
C20 C25 H25 120.5
O1 C26 C27 116.9(9)
O1 C26 H26A 108.1
C27 C26 H26A 108.1
O1 C26 H26B 108.1
C27 C26 H26B 108.1
H26A C26 H26B 107.3
C26 C27 H27A 109.5
C26 C27 H27B 109.5
H27A C27 H27B 109.5
C26 C27 H27C 109.5
H27A C27 H27C 109.5
H27B C27 H27C 109.5
O2 C28 C29 111.3(9)
O2 C28 H28A 109.4
C29 C28 H28A 109.4
O2 C28 H28B 109.4
C29 C28 H28B 109.4
H28A C28 H28B 108.0
C28 C29 H29A 109.5
C28 C29 H29B 109.5
H29A C29 H29B 109.5
C28 C29 H29C 109.5
H29A C29 H29C 109.5
H29B C29 H29C 109.5
C35 C30 C31 117.4(6)
C35 C30 C36 122.6(7)
C31 C30 C36 120.0(7)
C35 C30 Ru1 69.2(4)
C31 C30 Ru1 70.9(4)
C36 C30 Ru1 131.8(5)
C32 C31 C30 120.5(6)
C32 C31 Ru1 70.1(3)
C30 C31 Ru1 72.1(4)
C32 C31 H31 119.7
C30 C31 H31 119.7
Ru1 C31 H31 130.8
C31 C32 C33 122.5(6)
C31 C32 Ru1 73.0(4)
C33 C32 Ru1 73.6(4)
C31 C32 H32 118.8
C33 C32 H32 118.8
Ru1 C32 H32 126.7
C32 C33 C34 116.2(6)
C32 C33 C37 123.6(7)
C34 C33 C37 120.2(6)
C32 C33 Ru1 69.6(4)
C34 C33 Ru1 68.6(4)
C37 C33 Ru1 134.4(5)
C35 C34 C33 122.0(6)
C35 C34 Ru1 71.7(4)
C33 C34 Ru1 74.1(4)
C35 C34 H34 119.0
C33 C34 H34 119.0
Ru1 C34 H34 127.2
C30 C35 C34 121.3(7)
C30 C35 Ru1 74.0(4)
C34 C35 Ru1 70.8(4)
C30 C35 H35 119.4
C34 C35 H35 119.4
Ru1 C35 H35 128.1
C30 C36 H36A 109.5
C30 C36 H36B 109.5
H36A C36 H36B 109.5
C30 C36 H36C 109.5
H36A C36 H36C 109.5
H36B C36 H36C 109.5
C38 C37 C39 109.8(8)
C38 C37 C33 117.0(7)
C39 C37 C33 106.9(8)
C38 C37 H37 107.6
C39 C37 H37 107.6
C33 C37 H37 107.6
C37 C38 H38A 109.5
C37 C38 H38B 109.5
H38A C38 H38B 109.5
C37 C38 H38C 109.5
H38A C38 H38C 109.5
H38B C38 H38C 109.5
C37 C39 H39A 109.5
C37 C39 H39B 109.5
H39A C39 H39B 109.5
C37 C39 H39C 109.5
H39A C39 H39C 109.5
H39B C39 H39C 109.5
P3 N1 P2 128.8(3)
C26 O1 P3 130.7(6)
C28 O2 P3 125.1(6)
C1 P1 C2 107.1(3)
C1 P1 C8 118.3(3)
C2 P1 C8 105.6(3)
C1 P1 Se1 100.45(17)
C2 P1 Se1 112.82(19)
C8 P1 Se1 112.66(18)
N1 P2 C1 115.5(3)
N1 P2 C14 106.4(3)
C1 P2 C14 109.7(3)
N1 P2 C20 112.9(3)
C1 P2 C20 106.4(3)
C14 P2 C20 105.5(2)
N1 P3 O1 107.6(3)
N1 P3 O2 104.5(3)
O1 P3 O2 103.2(3)
N1 P3 S1 117.8(2)
O1 P3 S1 109.3(2)
O2 P3 S1 113.3(2)
C34 Ru1 C35 37.5(3)
C34 Ru1 C32 66.4(3)
C35 Ru1 C32 78.7(3)
C34 Ru1 C1 90.7(2)
C35 Ru1 C1 93.9(2)
C32 Ru1 C1 151.1(2)
C34 Ru1 C31 78.3(3)
C35 Ru1 C31 66.1(3)
C32 Ru1 C31 36.9(2)
C1 Ru1 C31 158.4(2)
C34 Ru1 C33 37.3(3)
C35 Ru1 C33 67.5(3)
C32 Ru1 C33 36.8(2)
C1 Ru1 C33 114.5(2)
C31 Ru1 C33 66.6(2)
C34 Ru1 C30 67.0(3)
C35 Ru1 C30 36.8(3)
C32 Ru1 C30 66.9(3)
C1 Ru1 C30 121.6(2)
C31 Ru1 C30 37.0(2)
C33 Ru1 C30 79.6(3)
C34 Ru1 S1 126.3(2)
C35 Ru1 S1 160.6(2)
C32 Ru1 S1 83.8(2)
C1 Ru1 S1 97.47(15)
C31 Ru1 S1 104.0(2)
C33 Ru1 S1 93.4(2)
C30 Ru1 S1 139.83(19)
C34 Ru1 Se1 146.1(2)
C35 Ru1 Se1 110.5(2)
C32 Ru1 Se1 129.80(16)
C1 Ru1 Se1 79.02(14)
C31 Ru1 Se1 99.81(18)
C33 Ru1 Se1 166.15(16)
C30 Ru1 Se1 90.96(18)
S1 Ru1 Se1 87.24(5)
F3 Sb1 F2 92.9(5)
F3 Sb1 F4 88.6(5)
F2 Sb1 F4 178.3(5)
F3 Sb1 F6A 177.4(5)
F2 Sb1 F6A 89.1(5)
F4 Sb1 F6A 89.4(5)
F3 Sb1 F5 90.7(4)
F2 Sb1 F5 90.3(3)
F4 Sb1 F5 89.0(3)
F6A Sb1 F5 91.0(3)
F3 Sb1 F1 92.4(4)
F2 Sb1 F1 89.6(3)
F4 Sb1 F1 91.0(3)
F6A Sb1 F1 86.0(3)
F5 Sb1 F1 176.9(3)
P1 Se1 Ru1 77.97(4)
P3 S1 Ru1 113.79(9)

loop_
_geom_bond_atom_site_label_1
_geom_bond_atom_site_label_2
_geom_bond_distance
C1 P2 1.784(6)
C1 P1 1.799(5)
C1 Ru1 2.209(5)
C1 H1 0.9800
C2 C3 1.392(9)
C2 C7 1.410(8)
C2 P1 1.802(6)
C3 C4 1.371(10)
C3 H3 0.9300
C4 C5 1.368(10)
C4 H4 0.9300
C5 C6 1.368(10)
C5 H5 0.9300
C6 C7 1.360(10)
C6 H6 0.9300
C7 H7 0.9300
C8 C13 1.394(9)
C8 C9 1.398(8)
C8 P1 1.806(6)
C9 C10 1.393(10)
C9 H9 0.9300
C10 C11 1.364(11)
C10 H10 0.9300
C11 C12 1.373(11)
C11 H11 0.9300
C12 C13 1.387(10)
C12 H12 0.9300
C13 H13 0.9300
C14 C15 1.396(8)
C14 C19A 1.398(8)
C14 P2 1.811(5)
C15 C16 1.382(8)
C15 H15 0.9300
C16 C17 1.366(10)
C16 H16 0.9300
C17 C18 1.371(10)
C17 H17 0.9300
C18 C19A 1.378(8)
C18 H18 0.9300
C19A H19A 0.9300
C20 C21 1.383(8)
C20 C25 1.396(9)
C20 P2 1.815(6)
C21 C22 1.407(9)
C21 H21 0.9300
C22 C23 1.365(11)
C22 H22 0.9300
C23 C24 1.357(11)
C23 H23 0.9300
C24 C25 1.390(10)
C24 H24 0.9300
C25 H25 0.9300
C26 O1 1.367(10)
C26 C27 1.401(12)
C26 H26A 0.9700
C26 H26B 0.9700
C27 H27A 0.9600
C27 H27B 0.9600
C27 H27C 0.9600
C28 O2 1.435(9)
C28 C29 1.458(14)
C28 H28A 0.9700
C28 H28B 0.9700
C29 H29A 0.9600
C29 H29B 0.9600
C29 H29C 0.9600
C30 C35 1.401(10)
C30 C31 1.422(10)
C30 C36 1.499(10)
C30 Ru1 2.249(7)
C31 C32 1.402(9)
C31 Ru1 2.234(6)
C31 H31 0.9300
C32 C33 1.405(9)
C32 Ru1 2.196(6)
C32 H32 0.9300
C33 C34 1.415(10)
C33 C37 1.536(10)
C33 Ru1 2.247(7)
C34 C35 1.402(10)
C34 Ru1 2.175(6)
C34 H34 0.9300
C35 Ru1 2.188(7)
C35 H35 0.9300
C36 H36A 0.9600
C36 H36B 0.9600
C36 H36C 0.9600
C37 C38 1.461(14)
C37 C39 1.518(13)
C37 H37 0.9800
C38 H38A 0.9600
C38 H38B 0.9600
C38 H38C 0.9600
C39 H39A 0.9600
C39 H39B 0.9600
C39 H39C 0.9600
F1 Sb1 1.860(4)
F2 Sb1 1.812(6)
F3 Sb1 1.789(7)
F4 Sb1 1.813(6)
F5 Sb1 1.848(5)
F6A Sb1 1.822(6)
N1 P3 1.573(5)
N1 P2 1.583(5)
O1 P3 1.577(6)
O2 P3 1.579(5)
P1 Se1 2.1565(14)
P3 S1 1.994(3)
Ru1 S1 2.4402(19)
Ru1 Se1 2.5634(8)

loop_
_geom_torsion_atom_site_label_1
_geom_torsion_atom_site_label_2
_geom_torsion_atom_site_label_3
_geom_torsion_atom_site_label_4
_geom_torsion
C7 C2 C3 C4 -0.8(10)
P1 C2 C3 C4 178.1(6)
C2 C3 C4 C5 0.9(12)
C3 C4 C5 C6 -0.6(13)
C4 C5 C6 C7 0.2(13)
C5 C6 C7 C2 -0.1(12)
C3 C2 C7 C6 0.4(10)
P1 C2 C7 C6 -178.4(6)
C13 C8 C9 C10 0.7(9)
P1 C8 C9 C10 -177.5(5)
C8 C9 C10 C11 -0.6(11)
C9 C10 C11 C12 0.6(12)
C10 C11 C12 C13 -0.7(11)
C11 C12 C13 C8 0.9(10)
C9 C8 C13 C12 -0.9(9)
P1 C8 C13 C12 177.4(5)
C19A C14 C15 C16 1.4(9)
P2 C14 C15 C16 -179.7(5)
C14 C15 C16 C17 -0.8(10)
C15 C16 C17 C18 -0.7(11)
C16 C17 C18 C19A 1.5(12)
C17 C18 C19A C14 -0.9(11)
C15 C14 C19A C18 -0.5(9)
P2 C14 C19A C18 -179.4(5)
C25 C20 C21 C22 1.6(9)
P2 C20 C21 C22 177.1(4)
C20 C21 C22 C23 -0.3(10)
C21 C22 C23 C24 0.2(11)
C22 C23 C24 C25 -1.5(12)
C23 C24 C25 C20 2.8(12)
C21 C20 C25 C24 -2.9(10)
P2 C20 C25 C24 -178.4(5)
C35 C30 C31 C32 0.3(10)
C36 C30 C31 C32 179.4(7)
Ru1 C30 C31 C32 -52.7(6)
C35 C30 C31 Ru1 53.0(6)
C36 C30 C31 Ru1 -127.9(7)
C30 C31 C32 C33 -3.4(11)
Ru1 C31 C32 C33 -57.0(6)
C30 C31 C32 Ru1 53.6(6)
C31 C32 C33 C34 4.8(10)
Ru1 C32 C33 C34 -51.9(5)
C31 C32 C33 C37 -172.8(7)
Ru1 C32 C33 C37 130.5(7)
C31 C32 C33 Ru1 56.7(6)
C32 C33 C34 C35 -3.4(10)
C37 C33 C34 C35 174.3(7)
Ru1 C33 C34 C35 -55.8(6)
C32 C33 C34 Ru1 52.4(6)
C37 C33 C34 Ru1 -129.9(7)
C31 C30 C35 C34 1.1(10)
C36 C30 C35 C34 -178.0(7)
Ru1 C30 C35 C34 54.9(6)
C31 C30 C35 Ru1 -53.8(6)
C36 C30 C35 Ru1 127.1(7)
C33 C34 C35 C30 0.6(11)
Ru1 C34 C35 C30 -56.4(6)
C33 C34 C35 Ru1 56.9(6)
C32 C33 C37 C38 -24.2(12)
C34 C33 C37 C38 158.3(8)
Ru1 C33 C37 C38 69.5(10)
C32 C33 C37 C39 99.3(9)
C34 C33 C37 C39 -78.2(9)
Ru1 C33 C37 C39 -166.9(6)
C27 C26 O1 P3 162.7(9)
C29 C28 O2 P3 147.3(8)
P2 C1 P1 C2 139.2(3)
Ru1 C1 P1 C2 -95.0(3)
P2 C1 P1 C8 20.1(4)
Ru1 C1 P1 C8 146.0(2)
P2 C1 P1 Se1 -102.8(3)
Ru1 C1 P1 Se1 23.0(2)
C3 C2 P1 C1 141.6(5)
C7 C2 P1 C1 -39.6(6)
C3 C2 P1 C8 -91.5(5)
C7 C2 P1 C8 87.3(6)
C3 C2 P1 Se1 32.0(6)
C7 C2 P1 Se1 -149.2(5)
C13 C8 P1 C1 -83.0(5)
C9 C8 P1 C1 95.1(5)
C13 C8 P1 C2 157.2(5)
C9 C8 P1 C2 -24.7(6)
C13 C8 P1 Se1 33.6(5)
C9 C8 P1 Se1 -148.3(5)
P3 N1 P2 C1 55.2(5)
P3 N1 P2 C14 177.1(4)
P3 N1 P2 C20 -67.6(5)
P1 C1 P2 N1 55.3(4)
Ru1 C1 P2 N1 -58.6(4)
P1 C1 P2 C14 -64.8(4)
Ru1 C1 P2 C14 -178.7(3)
P1 C1 P2 C20 -178.5(3)
Ru1 C1 P2 C20 67.5(3)
C15 C14 P2 N1 -177.7(4)
C19A C14 P2 N1 1.2(5)
C15 C14 P2 C1 -52.2(5)
C19A C14 P2 C1 126.7(5)
C15 C14 P2 C20 62.1(5)
C19A C14 P2 C20 -119.0(5)
C21 C20 P2 N1 173.9(5)
C25 C20 P2 N1 -10.6(6)
C21 C20 P2 C1 46.2(5)
C25 C20 P2 C1 -138.3(5)
C21 C20 P2 C14 -70.3(5)
C25 C20 P2 C14 105.2(5)
P2 N1 P3 O1 116.6(4)
P2 N1 P3 O2 -134.1(4)
P2 N1 P3 S1 -7.4(5)
C26 O1 P3 N1 -144.7(9)
C26 O1 P3 O2 105.1(10)
C26 O1 P3 S1 -15.7(10)
C28 O2 P3 N1 177.5(7)
C28 O2 P3 O1 -70.0(7)
C28 O2 P3 S1 48.0(7)
C33 C34 Ru1 C35 -132.4(6)
C35 C34 Ru1 C32 102.6(4)
C33 C34 Ru1 C32 -29.8(4)
C35 C34 Ru1 C1 -95.5(4)
C33 C34 Ru1 C1 132.1(4)
C35 C34 Ru1 C31 65.8(4)
C33 C34 Ru1 C31 -66.5(4)
C35 C34 Ru1 C33 132.4(6)
C35 C34 Ru1 C30 28.8(4)
C33 C34 Ru1 C30 -103.6(4)
C35 C34 Ru1 S1 164.7(3)
C33 C34 Ru1 S1 32.4(5)
C35 C34 Ru1 Se1 -24.4(5)
C33 C34 Ru1 Se1 -156.8(3)
C30 C35 Ru1 C34 132.2(6)
C30 C35 Ru1 C32 66.4(4)
C34 C35 Ru1 C32 -65.8(4)
C30 C35 Ru1 C1 -141.8(4)
C34 C35 Ru1 C1 86.0(4)
C30 C35 Ru1 C31 29.9(4)
C34 C35 Ru1 C31 -102.3(4)
C30 C35 Ru1 C33 103.2(4)
C34 C35 Ru1 C33 -29.0(4)
C34 C35 Ru1 C30 -132.2(6)
C30 C35 Ru1 S1 92.5(7)
C34 C35 Ru1 S1 -39.7(8)
C30 C35 Ru1 Se1 -62.0(4)
C34 C35 Ru1 Se1 165.7(3)
C31 C32 Ru1 C34 -102.4(5)
C33 C32 Ru1 C34 30.1(4)
C31 C32 Ru1 C35 -65.1(4)
C33 C32 Ru1 C35 67.4(4)
C31 C32 Ru1 C1 -142.4(5)
C33 C32 Ru1 C1 -9.9(8)
C33 C32 Ru1 C31 132.5(7)
C31 C32 Ru1 C33 -132.5(7)
C31 C32 Ru1 C30 -28.5(4)
C33 C32 Ru1 C30 104.0(5)
C31 C32 Ru1 S1 123.4(4)
C33 C32 Ru1 S1 -104.2(4)
C31 C32 Ru1 Se1 42.2(5)
C33 C32 Ru1 Se1 174.7(3)
P2 C1 Ru1 C34 -106.3(4)
P1 C1 Ru1 C34 128.3(3)
P2 C1 Ru1 C35 -143.7(3)
P1 C1 Ru1 C35 90.9(3)
P2 C1 Ru1 C32 -70.2(6)
P1 C1 Ru1 C32 164.4(4)
P2 C1 Ru1 C31 -164.8(5)
P1 C1 Ru1 C31 69.7(7)
P2 C1 Ru1 C33 -76.7(4)
P1 C1 Ru1 C33 157.9(3)
P2 C1 Ru1 C30 -169.4(3)
P1 C1 Ru1 C30 65.1(3)
P2 C1 Ru1 S1 20.5(3)
P1 C1 Ru1 S1 -104.9(2)
P2 C1 Ru1 Se1 106.2(3)
P1 C1 Ru1 Se1 -19.22(18)
C32 C31 Ru1 C34 66.1(5)
C30 C31 Ru1 C34 -67.1(4)
C32 C31 Ru1 C35 103.5(5)
C30 C31 Ru1 C35 -29.7(4)
C30 C31 Ru1 C32 -133.2(6)
C32 C31 Ru1 C1 126.6(6)
C30 C31 Ru1 C1 -6.6(8)
C32 C31 Ru1 C33 28.8(4)
C30 C31 Ru1 C33 -104.4(5)
C32 C31 Ru1 C30 133.2(6)
C32 C31 Ru1 S1 -58.8(4)
C30 C31 Ru1 S1 168.0(4)
C32 C31 Ru1 Se1 -148.4(4)
C30 C31 Ru1 Se1 78.4(4)
C32 C33 Ru1 C34 -130.7(6)
C37 C33 Ru1 C34 111.8(8)
C32 C33 Ru1 C35 -101.5(5)
C34 C33 Ru1 C35 29.1(4)
C37 C33 Ru1 C35 140.9(8)
C34 C33 Ru1 C32 130.7(6)
C37 C33 Ru1 C32 -117.5(9)
C32 C33 Ru1 C1 174.7(4)
C34 C33 Ru1 C1 -54.6(5)
C37 C33 Ru1 C1 57.2(8)
C32 C33 Ru1 C31 -28.9(4)
C34 C33 Ru1 C31 101.8(5)
C37 C33 Ru1 C31 -146.4(8)
C32 C33 Ru1 C30 -65.2(4)
C34 C33 Ru1 C30 65.5(4)
C37 C33 Ru1 C30 177.3(8)
C32 C33 Ru1 S1 74.9(4)
C34 C33 Ru1 S1 -154.4(4)
C37 C33 Ru1 S1 -42.6(7)
C32 C33 Ru1 Se1 -17.3(11)
C34 C33 Ru1 Se1 113.3(8)
C37 C33 Ru1 Se1 -134.9(7)
C35 C30 Ru1 C34 -29.3(4)
C31 C30 Ru1 C34 101.4(5)
C36 C30 Ru1 C34 -145.0(8)
C31 C30 Ru1 C35 130.7(6)
C36 C30 Ru1 C35 -115.6(9)
C35 C30 Ru1 C32 -102.3(4)
C31 C30 Ru1 C32 28.4(4)
C36 C30 Ru1 C32 142.0(8)
C35 C30 Ru1 C1 46.4(5)
C31 C30 Ru1 C1 177.2(4)
C36 C30 Ru1 C1 -69.2(8)
C35 C30 Ru1 C31 -130.7(6)
C36 C30 Ru1 C31 113.6(9)
C35 C30 Ru1 C33 -66.1(4)
C31 C30 Ru1 C33 64.6(4)
C36 C30 Ru1 C33 178.3(8)
C35 C30 Ru1 S1 -149.0(4)
C31 C30 Ru1 S1 -18.3(6)
C36 C30 Ru1 S1 95.4(8)
C35 C30 Ru1 Se1 124.1(4)
C31 C30 Ru1 Se1 -105.1(4)
C36 C30 Ru1 Se1 8.5(8)
C1 P1 Se1 Ru1 -20.0(2)
C2 P1 Se1 Ru1 93.7(2)
C8 P1 Se1 Ru1 -146.8(2)
C34 Ru1 Se1 P1 -58.2(3)
C35 Ru1 Se1 P1 -73.84(19)
C32 Ru1 Se1 P1 -166.1(3)
C1 Ru1 Se1 P1 16.22(16)
C31 Ru1 Se1 P1 -141.9(2)
C33 Ru1 Se1 P1 -152.6(8)
C30 Ru1 Se1 P1 -105.78(19)
S1 Ru1 Se1 P1 114.38(6)
N1 P3 S1 Ru1 -28.1(3)
O1 P3 S1 Ru1 -151.3(2)
O2 P3 S1 Ru1 94.2(2)
C34 Ru1 S1 P3 113.6(2)
C35 Ru1 S1 P3 142.4(6)
C32 Ru1 S1 P3 168.12(19)
C1 Ru1 S1 P3 17.20(17)
C31 Ru1 S1 P3 -160.8(2)
C33 Ru1 S1 P3 132.51(18)
C30 Ru1 S1 P3 -149.6(3)
Se1 Ru1 S1 P3 -61.35(10)
